data_1520029
loop_
_publ_author_name
'Guly\'as, Henrik'
'Rivilla, Ivan'
'Curreli, Simona'
'Freixa, Zoraida'
'van Leeuwen, Piet W. N. M.'

_publ_section_title
;
 Highly active, chemo- and enantioselective Pt-SPO catalytic systems for
 the synthesis of aromatic carboxamides
;
_journal_issue 7
_journal_name_full 'Catal. Sci. Technol.'
_journal_page_first 3822
_journal_paper_doi 10.1039/C5CY00627A
_journal_volume 5
_journal_year 2015
_chemical_formula_sum 'C7 H6 Br N O'
_chemical_formula_weight 200.04
_chemical_name_systematic
;
 ?
;
_space_group_IT_number 14
_space_group_name_Hall '-P 2yn'
_symmetry_cell_setting monoclinic
_symmetry_space_group_name_Hall '-P 2yn'
_symmetry_space_group_name_H-M 'P 1 21/n 1'
_atom_sites_solution_hydrogens geom
_audit_creation_method SHELXL-2014
_audit_update_record
;
2015-04-27 deposited with the CCDC.
2015-05-26 downloaded from the CCDC.
;
_cell_angle_alpha 90
_cell_angle_beta 93.465(3)
_cell_angle_gamma 90
_cell_formula_units_Z 4
_cell_length_a 5.0263(6)
_cell_length_b 10.9683(15)
_cell_length_c 13.3113(14)
_cell_measurement_reflns_used 707
_cell_measurement_temperature 100(2)
_cell_measurement_theta_max 31.17
_cell_measurement_theta_min 4.02
_cell_volume 732.51(15)
_computing_cell_refinement 'Bruker APEX2 v2011.4-0'
_computing_data_collection 'Bruker APEX2 v2011.4-0'
_computing_data_reduction 'Bruker SAINT V7.60A'
_computing_molecular_graphics 'Bruker SHELXTL'
_computing_publication_material 'Bruker SHELXTL'
_computing_structure_refinement 'SHELXL-2014 (Sheldrick, 2014)'
_computing_structure_solution Sir2011
_diffrn_ambient_temperature 100(2)
_diffrn_detector_area_resol_mean 512
_diffrn_detector_type '4K CCD area detector APEX II'
_diffrn_measured_fraction_theta_full 0.961
_diffrn_measured_fraction_theta_max 0.556
_diffrn_measurement_device_type 'Kappa 4-axis goniometer bruker-nonius'
_diffrn_measurement_method
;
 Fullsphere data collection, phi and omega scans
;
_diffrn_measurement_specimen_support 'magnetic support with MicroMount'
_diffrn_radiation_monochromator 'Multilayer Montel 200 mirrors'
_diffrn_radiation_type MoK\a
_diffrn_radiation_wavelength 0.71073
_diffrn_reflns_av_R_equivalents 0.0073
_diffrn_reflns_av_unetI/netI 0.0128
_diffrn_reflns_Laue_measured_fraction_full 0.961
_diffrn_reflns_Laue_measured_fraction_max 0.556
_diffrn_reflns_limit_h_max 2
_diffrn_reflns_limit_h_min -7
_diffrn_reflns_limit_k_max 11
_diffrn_reflns_limit_k_min -4
_diffrn_reflns_limit_l_max 8
_diffrn_reflns_limit_l_min -17
_diffrn_reflns_number 1110
_diffrn_reflns_point_group_measured_fraction_full 0.961
_diffrn_reflns_point_group_measured_fraction_max 0.556
_diffrn_reflns_theta_full 25.242
_diffrn_reflns_theta_max 31.971
_diffrn_reflns_theta_min 2.408
_diffrn_source 'Rotating anode X-ray tube'
_diffrn_source_current 70
_diffrn_source_power 50
_diffrn_source_size '0.3 mm x 0.3 mm fine focus'
_diffrn_source_type 'Bruker-Nonius FR 591'
_exptl_absorpt_coefficient_mu 5.535
_exptl_absorpt_correction_T_max 0.769
_exptl_absorpt_correction_T_min 0.626
_exptl_absorpt_correction_type empirical
_exptl_absorpt_process_details
; 
 SADABS Version 2008/1 Bruker-Nonius
 Blessing, Acta Cryst. (1995) A51 33-38
;
_exptl_crystal_colour colourless
_exptl_crystal_density_diffrn 1.814
_exptl_crystal_description needle
_exptl_crystal_F_000 392
_exptl_crystal_size_max 0.35
_exptl_crystal_size_mid 0.05
_exptl_crystal_size_min 0.05
_refine_diff_density_max 0.247
_refine_diff_density_min -0.214
_refine_diff_density_rms 0.051
_refine_ls_extinction_method none
_refine_ls_goodness_of_fit_ref 1.084
_refine_ls_hydrogen_treatment constr
_refine_ls_matrix_type full
_refine_ls_number_parameters 91
_refine_ls_number_reflns 980
_refine_ls_number_restraints 0
_refine_ls_restrained_S_all 1.084
_refine_ls_R_factor_all 0.0227
_refine_ls_R_factor_gt 0.0197
_refine_ls_shift/su_max 0.000
_refine_ls_shift/su_mean 0.000
_refine_ls_structure_factor_coef Fsqd
_refine_ls_weighting_details 'w=1/[\s^2^(Fo^2^)+(0.0271P)^2^+0.5327P] where P=(Fo^2^+2Fc^2^)/3'
_refine_ls_weighting_scheme calc
_refine_ls_wR_factor_gt 0.0499
_refine_ls_wR_factor_ref 0.0512
_reflns_Friedel_coverage 0.000
_reflns_number_gt 903
_reflns_number_total 980
_reflns_threshold_expression 'I > 2\s(I)'
_cod_data_source_file c5cy00627a2.cif
_cod_data_source_block HG_SS20_0m
_cod_depositor_comments
;
The following automatic conversions were performed:

'_symmetry_cell_setting' value 'Monoclinic' changed to 'monoclinic'
according to
/usr/data/users/saulius/crontab/automatic-downloads/rss-feeds/RSC/lib/dictionaries/cif_core.dic
dictionary named 'cif_core.dic' version 2.4.2 from 2011-04-26.

Automatic conversion script
Id: cif_fix_values 3271 2015-04-21 07:52:19Z andrius 

 Adding full bibliography for 1520028--1520034.cif.
;
_cod_original_sg_symbol_H-M P2(1)/n
_cod_database_code 1520029
_shelx_space_group_comment
;
The symmetry employed for this shelxl refinement is uniquely defined
by the following loop, which should always be used as a source of
symmetry information in preference to the above space-group names.
They are only intended as comments.
;
_shelx_estimated_absorpt_t_min 0.248
_shelx_estimated_absorpt_t_max 0.769
_shelxl_version_number 2014-3

loop_
_space_group_symop_operation_xyz
'x, y, z'
'-x+1/2, y+1/2, -z+1/2'
'-x, -y, -z'
'x-1/2, -y-1/2, z-1/2'

loop_
_atom_site_label
_atom_site_type_symbol
_atom_site_fract_x
_atom_site_fract_y
_atom_site_fract_z
_atom_site_U_iso_or_equiv
_atom_site_adp_type
_atom_site_occupancy
_atom_site_site_symmetry_order
_atom_site_calc_flag
_atom_site_refinement_flags_posn
_atom_site_refinement_flags_adp
Br1 Br 0.15422(4) -0.05399(3) 0.18586(2) 0.02113(13) Uani 1 1 d . .
N1 N 0.7508(4) 0.0609(2) 0.41344(17) 0.0184(7) Uani 1 1 d . .
H1A H 0.7461 0.0375 0.4750 0.022 Uiso 1 1 calc R U
H1B H 0.9015 0.0718 0.3874 0.022 Uiso 1 1 calc R U
O1 O 0.3034(3) 0.06576(19) 0.39322(14) 0.0187(6) Uani 1 1 d . .
C1 C 0.5239(4) 0.0804(3) 0.3583(2) 0.0164(8) Uani 1 1 d . .
C2 C 0.5521(4) 0.1235(3) 0.2531(2) 0.0140(8) Uani 1 1 d . .
C3 C 0.3947(4) 0.0778(3) 0.1706(2) 0.0166(8) Uani 1 1 d . .
C4 C 0.4205(5) 0.1227(3) 0.0743(2) 0.0212(9) Uani 1 1 d . .
H4 H 0.3102 0.0940 0.0208 0.025 Uiso 1 1 calc R U
C5 C 0.6103(5) 0.2100(4) 0.0582(2) 0.0257(10) Uani 1 1 d . .
H5 H 0.6299 0.2392 -0.0065 0.031 Uiso 1 1 calc R U
C6 C 0.7736(5) 0.2548(3) 0.1385(2) 0.0247(9) Uani 1 1 d . .
H6 H 0.9012 0.3140 0.1277 0.030 Uiso 1 1 calc R U
C7 C 0.7434(4) 0.2103(3) 0.2341(2) 0.0179(8) Uani 1 1 d . .
H7 H 0.8543 0.2393 0.2873 0.022 Uiso 1 1 calc R U

loop_
_atom_site_aniso_label
_atom_site_aniso_U_11
_atom_site_aniso_U_22
_atom_site_aniso_U_33
_atom_site_aniso_U_23
_atom_site_aniso_U_13
_atom_site_aniso_U_12
Br1 0.01780(12) 0.0221(3) 0.0235(2) -0.00398(13) 0.00060(13) -0.00286(10)
N1 0.0088(7) 0.030(2) 0.0163(12) 0.0008(11) 0.0028(9) 0.0016(8)
O1 0.0100(6) 0.0315(17) 0.0150(10) 0.0027(9) 0.0050(8) 0.0004(7)
C1 0.0115(8) 0.018(2) 0.0198(15) -0.0022(12) 0.0000(11) 0.0000(9)
C2 0.0125(9) 0.012(2) 0.0182(14) -0.0021(13) 0.0048(11) 0.0042(9)
C3 0.0144(9) 0.017(2) 0.0189(15) 0.0010(13) 0.0037(11) 0.0030(9)
C4 0.0260(11) 0.021(3) 0.0170(15) 0.0039(15) 0.0063(13) 0.0065(12)
C5 0.0333(13) 0.025(3) 0.0205(16) 0.0098(16) 0.0131(14) 0.0120(13)
C6 0.0242(11) 0.014(3) 0.0369(18) 0.0073(16) 0.0140(14) 0.0035(11)
C7 0.0163(9) 0.011(2) 0.0271(16) 0.0000(14) 0.0074(12) 0.0022(10)

loop_
_atom_type_symbol
_atom_type_description
_atom_type_scat_dispersion_real
_atom_type_scat_dispersion_imag
_atom_type_scat_source
C C 0.0033 0.0016 'International Tables Vol C Tables 4.2.6.8 and 6.1.1.4'
H H 0.0000 0.0000 'International Tables Vol C Tables 4.2.6.8 and 6.1.1.4'
N N 0.0061 0.0033 'International Tables Vol C Tables 4.2.6.8 and 6.1.1.4'
O O 0.0106 0.0060 'International Tables Vol C Tables 4.2.6.8 and 6.1.1.4'
Br Br -0.2901 2.4595 'International Tables Vol C Tables 4.2.6.8 and 6.1.1.4'

loop_
_geom_angle_atom_site_label_1
_geom_angle_atom_site_label_2
_geom_angle_atom_site_label_3
_geom_angle
O1 C1 N1 121.8(3)
O1 C1 C2 122.10(18)
N1 C1 C2 116.1(2)
C7 C2 C3 117.7(3)
C7 C2 C1 119.6(2)
C3 C2 C1 122.6(2)
C4 C3 C2 121.0(3)
C4 C3 Br1 117.7(2)
C2 C3 Br1 121.2(2)
C5 C4 C3 119.7(2)
C4 C5 C6 120.4(3)
C7 C6 C5 119.2(3)
C6 C7 C2 121.8(2)

loop_
_geom_bond_atom_site_label_1
_geom_bond_atom_site_label_2
_geom_bond_distance
Br1 C3 1.903(3)
N1 C1 1.336(2)
O1 C1 1.238(3)
C1 C2 1.492(4)
C2 C7 1.387(4)
C2 C3 1.407(3)
C3 C4 1.387(4)
C4 C5 1.377(5)
C5 C6 1.398(4)
C6 C7 1.380(4)

loop_
_geom_torsion_atom_site_label_1
_geom_torsion_atom_site_label_2
_geom_torsion_atom_site_label_3
_geom_torsion_atom_site_label_4
_geom_torsion
O1 C1 C2 C7 137.3(3)
N1 C1 C2 C7 -41.4(4)
O1 C1 C2 C3 -44.0(4)
N1 C1 C2 C3 137.3(3)
C7 C2 C3 C4 -3.3(4)
C1 C2 C3 C4 177.9(3)
C7 C2 C3 Br1 173.0(2)
C1 C2 C3 Br1 -5.7(4)
C2 C3 C4 C5 2.7(4)
Br1 C3 C4 C5 -173.8(2)
C3 C4 C5 C6 -1.1(5)
C4 C5 C6 C7 0.3(5)
C5 C6 C7 C2 -1.1(5)
C3 C2 C7 C6 2.6(4)
C1 C2 C7 C6 -178.7(3)
